data_7008683
loop_
_publ_author_name
'Sylvestre, Isabelle'
'Wolowska, Joanna'
'Kilner, Colin A.'
'McInnes, Eric J. L.'
'Halcrow, Malcolm A.'

_publ_section_title
;
 Copper(II) complexes of thioether-substituted salcyen and salcyan
 derivatives and their silver(I) adducts.
;
_journal_issue 19
_journal_name_full 'Dalton transactions (Cambridge, England : 2003)'
_journal_page_first 3241
_journal_page_last 3249
_journal_paper_doi 10.1039/b505972k
_journal_year 2005
_chemical_formula_moiety 'C40 H44 Ag B Cu F4 N2 O2 S2, B F4, 1.45[C2 H3 N]'
_chemical_formula_sum 'C42.9 H48.35 Ag B Cu F4 N3.45 O2 S2'
_chemical_formula_weight 966.64
_chemical_name_systematic
;
[N,N'-bis(2-hydroxy-3-phenylsunlfanyl-5-tert-butylbenzylidene)-trans-
1,2-dicyclohexylamino]copper(II)silver(I) tetrafluoroborate acetonitrile
solvate
;
_space_group_IT_number 2
_symmetry_cell_setting triclinic
_symmetry_space_group_name_Hall '-P 1'
_symmetry_space_group_name_H-M 'P -1'
_atom_sites_solution_hydrogens geom
_atom_sites_solution_primary direct
_atom_sites_solution_secondary difmap
_audit_creation_method SHELXL-97
_cell_angle_alpha 89.8338(6)
_cell_angle_beta 84.3792(6)
_cell_angle_gamma 79.3241(8)
_cell_formula_units_Z 2
_cell_length_a 8.4806(1)
_cell_length_b 14.8652(2)
_cell_length_c 17.4574(3)
_cell_measurement_reflns_used 39767
_cell_measurement_temperature 150(2)
_cell_measurement_theta_max 27.49
_cell_measurement_theta_min 2.34
_cell_volume 2152.03(5)
_computing_cell_refinement 'DENZO-SMN (Otwinowski & Minor, 1997)'
_computing_data_collection 'COLLECT (Nonius, 1999)'
_computing_data_reduction 'DENZO-SMN (Otwinowski & Minor, 1997)'
_computing_molecular_graphics 'ORTEX (McArdle, 1995)'
_computing_publication_material 'local program'
_computing_structure_refinement 'SHELXL-97 (Sheldrick, 1997)'
_computing_structure_solution 'SHELXS-97 (Sheldrick, 1990)'
_diffrn_ambient_temperature 150(2)
_diffrn_detector_area_resol_mean 9.091
_diffrn_measured_fraction_theta_full 0.994
_diffrn_measured_fraction_theta_max 0.994
_diffrn_measurement_device_type 'Nonius KappaCCD diffractometer'
_diffrn_measurement_method 'Area detector scans'
_diffrn_radiation_monochromator graphite
_diffrn_radiation_source 'fine-focus sealed tube'
_diffrn_radiation_type MoK\a
_diffrn_radiation_wavelength 0.71073
_diffrn_reflns_av_R_equivalents 0.0691
_diffrn_reflns_av_sigmaI/netI 0.0476
_diffrn_reflns_limit_h_max 10
_diffrn_reflns_limit_h_min -11
_diffrn_reflns_limit_k_max 19
_diffrn_reflns_limit_k_min -19
_diffrn_reflns_limit_l_max 22
_diffrn_reflns_limit_l_min -22
_diffrn_reflns_number 39767
_diffrn_reflns_theta_full 27.49
_diffrn_reflns_theta_max 27.49
_diffrn_reflns_theta_min 2.34
_exptl_absorpt_coefficient_mu 1.103
_exptl_absorpt_correction_T_max 0.914
_exptl_absorpt_correction_T_min 0.538
_exptl_absorpt_correction_type multi-scan
_exptl_absorpt_process_details
;
Using multiple and symmetry-related data measurements via the
program SORTAV. See R.H. Blessing, Acta Cryst (1995), A51, 33-38
;
_exptl_crystal_colour Red
_exptl_crystal_density_diffrn 1.492
_exptl_crystal_density_method 'not measured'
_exptl_crystal_description Block
_exptl_crystal_F_000 990
_exptl_crystal_size_max 0.46
_exptl_crystal_size_mid 0.34
_exptl_crystal_size_min 0.20
_refine_diff_density_max 1.598
_refine_diff_density_min -1.057
_refine_diff_density_rms 0.147
_refine_ls_extinction_coef 0.0062(11)
_refine_ls_extinction_expression Fc^*^=kFc[1+0.001xFc^2^\l^3^/sin(2\q)]^-1/4^
_refine_ls_extinction_method SHELXL
_refine_ls_goodness_of_fit_ref 1.019
_refine_ls_hydrogen_treatment constr
_refine_ls_matrix_type full
_refine_ls_number_parameters 596
_refine_ls_number_reflns 9801
_refine_ls_number_restraints 103
_refine_ls_restrained_S_all 1.038
_refine_ls_R_factor_all 0.0651
_refine_ls_R_factor_gt 0.0523
_refine_ls_shift/su_max 0.001
_refine_ls_shift/su_mean 0.000
_refine_ls_structure_factor_coef Fsqd
_refine_ls_weighting_details 'calc w=1/[\s^2^(Fo^2^)+(0.0880P)^2^+3.3485P] where P=(Fo^2^+2Fc^2^)/3'
_refine_ls_weighting_scheme calc
_refine_ls_wR_factor_gt 0.1450
_refine_ls_wR_factor_ref 0.1549
_reflns_number_gt 8143
_reflns_number_total 9801
_reflns_threshold_expression >2sigma(I)
_cod_data_source_file b505972k.txt
_cod_data_source_block c:\datasets\leeds\is180\is180
_cod_depositor_comments
;
The following automatic conversions were performed:
'_symmetry_cell_setting' value 'Triclinic' changed to 'triclinic'
according to '/home/saulius/struct/CIF-dictionaries/cif_core.dic'
dictionary named 'cif_core.dic' version 2.4.1 from 2010-06-29.

Automatic conversion script
Id: cif_fix_enum 1527 2010-12-29 10:47:43Z saulius 
;
_cod_original_formula_sum 'C42.90 H48.35 Ag B Cu F4 N3.45 O2 S2'
_cod_database_code 7008683

loop_
_symmetry_equiv_pos_as_xyz
'x, y, z'
'-x, -y, -z'

loop_
_atom_site_label
_atom_site_type_symbol
_atom_site_fract_x
_atom_site_fract_y
_atom_site_fract_z
_atom_site_U_iso_or_equiv
_atom_site_adp_type
_atom_site_occupancy
_atom_site_symmetry_multiplicity
_atom_site_calc_flag
_atom_site_refinement_flags
_atom_site_disorder_assembly
_atom_site_disorder_group
Cu1 Cu 0.36312(5) 0.31519(3) 0.60578(3) 0.03353(14) Uani 1 1 d . . .
Ag2 Ag 0.53325(3) 0.082796(18) 0.579060(16) 0.03626(12) Uani 1 1 d . . .
C3A C 0.2483(7) 0.5003(3) 0.5916(3) 0.0363(11) Uani 0.72 1 d PD A 1
H3A H 0.3339 0.5153 0.6223 0.044 Uiso 0.72 1 calc PR A 1
C4A C 0.1761(16) 0.5868(5) 0.5496(5) 0.040(3) Uani 0.72 1 d PD A 1
H4A1 H 0.2613 0.6075 0.5149 0.048 Uiso 0.72 1 calc PR A 1
H4A2 H 0.0922 0.5732 0.5181 0.048 Uiso 0.72 1 calc PR A 1
C5A C 0.1025(8) 0.6615(4) 0.6084(4) 0.0476(14) Uani 0.72 1 d PD A 1
H5A1 H 0.0519 0.7164 0.5814 0.057 Uiso 0.72 1 calc PR A 1
H5A2 H 0.1890 0.6786 0.6364 0.057 Uiso 0.72 1 calc PR A 1
C6A C -0.0239(8) 0.6315(4) 0.6662(4) 0.0526(16) Uani 0.72 1 d PD A 1
H6A1 H -0.1166 0.6216 0.6391 0.063 Uiso 0.72 1 calc PR A 1
H6A2 H -0.0635 0.6809 0.7052 0.063 Uiso 0.72 1 calc PR A 1
C7A C 0.0441(17) 0.5434(7) 0.7067(5) 0.042(4) Uani 0.72 1 d PD A 1
H7A1 H -0.0433 0.5230 0.7402 0.051 Uiso 0.72 1 calc PR A 1
H7A2 H 0.1271 0.5552 0.7396 0.051 Uiso 0.72 1 calc PR A 1
C8A C 0.1194(6) 0.4676(3) 0.6468(3) 0.0386(11) Uani 0.72 1 d PD A 1
H8A H 0.0334 0.4517 0.6169 0.046 Uiso 0.72 1 calc PR A 1
C3B C 0.1731(14) 0.4868(7) 0.5754(7) 0.033(3) Uiso 0.28 1 d PD A 2
H3B H 0.0741 0.4618 0.5676 0.040 Uiso 0.28 1 calc PR A 2
C4B C 0.155(4) 0.5834(13) 0.5441(10) 0.040(10) Uiso 0.28 1 d PD A 2
H4B1 H 0.1305 0.5822 0.4898 0.048 Uiso 0.28 1 calc PR A 2
H4B2 H 0.2578 0.6051 0.5452 0.048 Uiso 0.28 1 calc PR A 2
C5B C 0.0207(19) 0.6507(9) 0.5900(7) 0.042(3) Uiso 0.28 1 d PD A 2
H5B1 H 0.0204 0.7134 0.5705 0.051 Uiso 0.28 1 calc PR A 2
H5B2 H -0.0851 0.6346 0.5829 0.051 Uiso 0.28 1 calc PR A 2
C6B C 0.045(2) 0.6489(9) 0.6755(7) 0.040(3) Uiso 0.28 1 d PD A 2
H6B1 H -0.0465 0.6899 0.7046 0.048 Uiso 0.28 1 calc PR A 2
H6B2 H 0.1451 0.6714 0.6834 0.048 Uiso 0.28 1 calc PR A 2
C7B C 0.056(5) 0.5509(15) 0.7058(12) 0.057(15) Uiso 0.28 1 d PD A 2
H7B1 H -0.0463 0.5299 0.7005 0.068 Uiso 0.28 1 calc PR A 2
H7B2 H 0.0730 0.5506 0.7612 0.068 Uiso 0.28 1 calc PR A 2
C8B C 0.1963(17) 0.4848(6) 0.6612(7) 0.033(3) Uiso 0.28 1 d PD A 2
H8B H 0.3009 0.5037 0.6692 0.040 Uiso 0.28 1 calc PR A 2
N9 N 0.3191(4) 0.4200(2) 0.5414(2) 0.0428(8) Uani 1 1 d D A .
C10 C 0.3556(5) 0.4205(3) 0.4681(2) 0.0403(8) Uani 1 1 d . . .
H10 H 0.3226 0.4761 0.4422 0.048 Uiso 1 1 calc R C .
C11 C 0.4437(4) 0.3425(3) 0.4218(2) 0.0343(8) Uani 1 1 d . C .
C12 C 0.5127(4) 0.2591(2) 0.4557(2) 0.0325(7) Uani 1 1 d . . .
C13 C 0.5944(4) 0.1873(2) 0.4049(2) 0.0326(7) Uani 1 1 d . C .
C14 C 0.6040(4) 0.1971(3) 0.3258(2) 0.0349(8) Uani 1 1 d . . .
H14 H 0.6588 0.1473 0.2937 0.042 Uiso 1 1 calc R C .
C15 C 0.5346(5) 0.2793(3) 0.2917(2) 0.0354(8) Uani 1 1 d . C .
C16 C 0.4584(5) 0.3501(3) 0.3414(2) 0.0365(8) Uani 1 1 d . . .
H16 H 0.4138 0.4068 0.3199 0.044 Uiso 1 1 calc R C .
O17 O 0.5066(3) 0.24549(18) 0.52998(15) 0.0376(6) Uani 1 1 d . C .
C18 C 0.5460(5) 0.2918(3) 0.2042(2) 0.0412(9) Uani 1 1 d . . .
C19 C 0.6151(6) 0.2021(3) 0.1597(2) 0.0515(11) Uani 1 1 d . C .
H19A H 0.7251 0.1791 0.1726 0.077 Uiso 1 1 calc R . .
H19B H 0.6168 0.2132 0.1043 0.077 Uiso 1 1 calc R . .
H19C H 0.5476 0.1566 0.1738 0.077 Uiso 1 1 calc R . .
C20 C 0.6551(7) 0.3607(4) 0.1814(3) 0.0646(14) Uani 1 1 d . C .
H20A H 0.7646 0.3365 0.1944 0.097 Uiso 1 1 calc R . .
H20B H 0.6134 0.4187 0.2093 0.097 Uiso 1 1 calc R . .
H20C H 0.6572 0.3712 0.1259 0.097 Uiso 1 1 calc R . .
C21 C 0.3763(6) 0.3277(3) 0.1790(3) 0.0513(11) Uani 1 1 d . C .
H21A H 0.3846 0.3380 0.1234 0.077 Uiso 1 1 calc R . .
H21B H 0.3292 0.3854 0.2063 0.077 Uiso 1 1 calc R . .
H21C H 0.3074 0.2825 0.1914 0.077 Uiso 1 1 calc R . .
S22 S 0.68371(11) 0.08206(6) 0.44588(5) 0.0328(2) Uani 1 1 d . C .
C23 C 0.8674(4) 0.1104(2) 0.4741(2) 0.0317(7) Uani 1 1 d . . .
C24 C 0.8720(5) 0.1559(3) 0.5431(2) 0.0377(8) Uani 1 1 d . C .
H24 H 0.7767 0.1728 0.5772 0.045 Uiso 1 1 calc R . .
C25 C 1.0168(5) 0.1765(3) 0.5619(2) 0.0422(9) Uani 1 1 d . . .
H25 H 1.0215 0.2065 0.6093 0.051 Uiso 1 1 calc R C .
C26 C 1.1550(5) 0.1529(3) 0.5108(3) 0.0418(9) Uani 1 1 d . C .
H26 H 1.2539 0.1675 0.5234 0.050 Uiso 1 1 calc R . .
C27 C 1.1495(5) 0.1086(3) 0.4422(2) 0.0406(9) Uani 1 1 d . . .
H27 H 1.2442 0.0937 0.4074 0.049 Uiso 1 1 calc R C .
C28 C 1.0058(4) 0.0855(2) 0.4236(2) 0.0339(7) Uani 1 1 d . C .
H28 H 1.0025 0.0532 0.3771 0.041 Uiso 1 1 calc R . .
N29 N 0.2062(5) 0.3835(2) 0.6808(2) 0.0472(8) Uani 1 1 d D A .
C30 C 0.1619(6) 0.3541(3) 0.7473(3) 0.0498(10) Uani 1 1 d . . .
H30 H 0.0804 0.3936 0.7789 0.060 Uiso 1 1 calc R C .
C31 C 0.2253(5) 0.2664(3) 0.7779(2) 0.0396(8) Uani 1 1 d . C .
C32 C 0.3282(5) 0.1954(3) 0.7323(2) 0.0364(8) Uani 1 1 d . . .
C33 C 0.3799(4) 0.1121(3) 0.7691(2) 0.0346(8) Uani 1 1 d . C .
C34 C 0.3343(5) 0.0994(3) 0.8462(2) 0.0409(9) Uani 1 1 d . . .
H34 H 0.3720 0.0422 0.8687 0.049 Uiso 1 1 calc R C .
C35 C 0.2340(5) 0.1687(3) 0.8920(2) 0.0458(9) Uani 1 1 d D B .
C36 C 0.1808(6) 0.2505(3) 0.8555(2) 0.0461(10) Uani 1 1 d . . .
H36 H 0.1105 0.2981 0.8847 0.055 Uiso 1 1 calc R C .
O37 O 0.3740(4) 0.20429(19) 0.65982(16) 0.0442(7) Uani 1 1 d . C .
C38A C 0.2137(15) 0.1546(8) 0.9788(6) 0.042(3) Uiso 0.40 1 d PD B 1
C39A C 0.3705(16) 0.1326(10) 1.0161(8) 0.062(4) Uiso 0.40 1 d PD B 1
H39A H 0.4385 0.0779 0.9913 0.093 Uiso 0.40 1 calc PR B 1
H39B H 0.3470 0.1213 1.0710 0.093 Uiso 0.40 1 calc PR B 1
H39C H 0.4271 0.1844 1.0100 0.093 Uiso 0.40 1 calc PR B 1
C40A C 0.1270(17) 0.0720(8) 0.9894(7) 0.059(3) Uiso 0.40 1 d PD B 1
H40A H 0.1933 0.0183 0.9623 0.089 Uiso 0.40 1 calc PR B 1
H40B H 0.0225 0.0864 0.9683 0.089 Uiso 0.40 1 calc PR B 1
H40C H 0.1101 0.0589 1.0443 0.089 Uiso 0.40 1 calc PR B 1
C41A C 0.1144(16) 0.2407(8) 1.0219(7) 0.048(3) Uiso 0.40 1 d PD B 1
H41A H 0.1013 0.2286 1.0772 0.072 Uiso 0.40 1 calc PR B 1
H41B H 0.0080 0.2558 1.0027 0.072 Uiso 0.40 1 calc PR B 1
H41C H 0.1708 0.2922 1.0132 0.072 Uiso 0.40 1 calc PR B 1
C38B C 0.1679(15) 0.1442(9) 0.9745(6) 0.045(4) Uiso 0.40 1 d PD B 2
C39B C -0.0128(12) 0.1537(9) 0.9844(7) 0.064(3) Uiso 0.40 1 d PD B 2
H39D H -0.0454 0.1097 0.9503 0.095 Uiso 0.40 1 calc PR B 2
H39E H -0.0625 0.2160 0.9713 0.095 Uiso 0.40 1 calc PR B 2
H39F H -0.0480 0.1416 1.0380 0.095 Uiso 0.40 1 calc PR B 2
C40B C 0.2205(19) 0.2161(10) 1.0282(8) 0.076(4) Uiso 0.40 1 d PD B 2
H40D H 0.3381 0.2102 1.0214 0.114 Uiso 0.40 1 calc PR B 2
H40E H 0.1860 0.2048 1.0820 0.114 Uiso 0.40 1 calc PR B 2
H40F H 0.1701 0.2780 1.0146 0.114 Uiso 0.40 1 calc PR B 2
C41B C 0.2429(16) 0.0493(7) 1.0004(8) 0.064(3) Uiso 0.40 1 d PD B 2
H41D H 0.3605 0.0434 0.9964 0.096 Uiso 0.40 1 calc PR B 2
H41E H 0.2141 0.0028 0.9674 0.096 Uiso 0.40 1 calc PR B 2
H41F H 0.2025 0.0408 1.0539 0.096 Uiso 0.40 1 calc PR B 2
C38C C 0.169(2) 0.1645(14) 0.9785(9) 0.031(6) Uiso 0.20 1 d PD B 3
C39C C 0.316(3) 0.132(2) 1.0245(12) 0.067(8) Uiso 0.20 1 d PD B 3
H39G H 0.3738 0.0724 1.0045 0.101 Uiso 0.20 1 calc PR B 3
H39H H 0.2782 0.1270 1.0790 0.101 Uiso 0.20 1 calc PR B 3
H39I H 0.3879 0.1767 1.0192 0.101 Uiso 0.20 1 calc PR B 3
C40C C 0.061(3) 0.0916(15) 0.9845(12) 0.047(5) Uiso 0.20 1 d PD B 3
H40G H 0.1179 0.0355 0.9574 0.070 Uiso 0.20 1 calc PR B 3
H40H H -0.0389 0.1147 0.9611 0.070 Uiso 0.20 1 calc PR B 3
H40I H 0.0350 0.0782 1.0388 0.070 Uiso 0.20 1 calc PR B 3
C41C C 0.073(4) 0.2547(16) 1.0109(16) 0.097(15) Uiso 0.20 1 d PD B 3
H41G H 0.1447 0.2995 1.0117 0.145 Uiso 0.20 1 calc PR B 3
H41H H 0.0269 0.2459 1.0634 0.145 Uiso 0.20 1 calc PR B 3
H41I H -0.0132 0.2770 0.9785 0.145 Uiso 0.20 1 calc PR B 3
S42 S 0.49946(12) 0.01850(6) 0.71407(5) 0.0348(2) Uani 1 1 d . C .
C43 C 0.6959(5) 0.0107(3) 0.7461(2) 0.0343(7) Uani 1 1 d . . .
C44 C 0.7801(5) -0.0757(3) 0.7602(2) 0.0414(9) Uani 1 1 d . C .
H44 H 0.7315 -0.1278 0.7553 0.050 Uiso 1 1 calc R . .
C45 C 0.9350(5) -0.0860(3) 0.7814(3) 0.0482(10) Uani 1 1 d . . .
H45 H 0.9933 -0.1453 0.7909 0.058 Uiso 1 1 calc R C .
C46 C 1.0056(6) -0.0100(4) 0.7888(3) 0.0505(10) Uani 1 1 d . C .
H46 H 1.1117 -0.0173 0.8040 0.061 Uiso 1 1 calc R . .
C47 C 0.9220(6) 0.0766(3) 0.7740(3) 0.0512(11) Uani 1 1 d . . .
H47 H 0.9714 0.1284 0.7784 0.061 Uiso 1 1 calc R C .
C48 C 0.7659(5) 0.0875(3) 0.7529(3) 0.0452(9) Uani 1 1 d . C .
H48 H 0.7076 0.1468 0.7433 0.054 Uiso 1 1 calc R . .
B49A B 0.7136(11) 0.3756(5) 0.6921(5) 0.054(2) Uani 0.75 1 d PD . .
F50A F 0.5594(13) 0.3720(10) 0.6887(8) 0.150(5) Uiso 0.50 1 d PD C 1
F51A F 0.7257(11) 0.4391(5) 0.7502(5) 0.078(2) Uiso 0.50 1 d PD C 1
F52A F 0.8108(10) 0.2956(5) 0.7171(5) 0.080(2) Uiso 0.50 1 d PD C 1
F53A F 0.7897(12) 0.3987(6) 0.6284(5) 0.083(2) Uiso 0.50 1 d PD C 1
F50B F 0.5948(11) 0.3914(7) 0.6375(6) 0.048(2) Uiso 0.25 1 d PD C 2
F51B F 0.669(2) 0.4472(8) 0.7431(7) 0.061(4) Uiso 0.25 1 d PD C 2
F52B F 0.7339(18) 0.2909(7) 0.7140(7) 0.068(3) Uiso 0.25 1 d PD C 2
F53B F 0.850(2) 0.3903(15) 0.6440(11) 0.126(9) Uiso 0.25 1 d PD C 2
B49C B 0.6884(17) 0.3718(10) 0.7095(9) 0.016(4) Uiso 0.25 1 d PD C 3
F50C F 0.6039(19) 0.3162(11) 0.6775(9) 0.093(5) Uiso 0.25 1 d PD C 3
F51C F 0.769(2) 0.4296(13) 0.6640(11) 0.118(7) Uiso 0.25 1 d PD C 3
F52C F 0.8003(18) 0.3218(11) 0.7513(10) 0.095(5) Uiso 0.25 1 d PD C 3
F53C F 0.5712(19) 0.4347(11) 0.7520(9) 0.101(5) Uiso 0.25 1 d PD C 3
C54A C -0.3099(13) 0.2689(8) 0.9334(7) 0.070(3) Uiso 0.50 1 d PD D 1
H54A H -0.2295 0.2691 0.9701 0.105 Uiso 0.50 1 calc PR D 1
H54B H -0.2586 0.2711 0.8808 0.105 Uiso 0.50 1 calc PR D 1
H54C H -0.3552 0.2129 0.9395 0.105 Uiso 0.50 1 calc PR D 1
C55A C -0.4425(16) 0.3511(9) 0.9486(9) 0.080(3) Uiso 0.50 1 d PD D 1
N56A N -0.5688(15) 0.3999(7) 0.9374(7) 0.069(3) Uiso 0.50 1 d PD D 1
C54B C -0.324(5) 0.414(4) 0.929(3) 0.17(2) Uiso 0.25 1 d PD E 2
H54D H -0.3507 0.3814 0.9763 0.261 Uiso 0.25 1 calc PR E 2
H54E H -0.3000 0.3702 0.8856 0.261 Uiso 0.25 1 calc PR E 2
H54F H -0.4165 0.4614 0.9196 0.261 Uiso 0.25 1 calc PR E 2
C55B C -0.183(2) 0.4559(15) 0.9378(13) 0.064(5) Uiso 0.25 1 d PD E 2
N56B N -0.0779(19) 0.4974(10) 0.9257(9) 0.035(3) Uiso 0.25 1 d PD E 2
C54C C -0.376(2) 0.3228(16) 0.9454(15) 0.065(6) Uiso 0.25 1 d PD F 3
H54G H -0.2789 0.3497 0.9448 0.098 Uiso 0.25 1 calc PR F 3
H54H H -0.3714 0.2868 0.8980 0.098 Uiso 0.25 1 calc PR F 3
H54I H -0.3824 0.2829 0.9899 0.098 Uiso 0.25 1 calc PR F 3
C55C C -0.519(3) 0.396(2) 0.950(3) 0.111(13) Uiso 0.25 1 d PD F 3
N56C N -0.657(2) 0.4285(12) 0.9524(11) 0.059(4) Uiso 0.25 1 d PD F 3
C54D C -0.232(4) 0.430(2) 0.974(2) 0.110(10) Uiso 0.25 1 d PD G 4
H54J H -0.3277 0.4696 0.9995 0.165 Uiso 0.25 1 calc PR G 4
H54K H -0.1818 0.3870 1.0108 0.165 Uiso 0.25 1 calc PR G 4
H54L H -0.2637 0.3958 0.9317 0.165 Uiso 0.25 1 calc PR G 4
C55D C -0.117(3) 0.486(2) 0.943(2) 0.092(10) Uiso 0.25 1 d PD G 4
N56D N -0.003(2) 0.5160(12) 0.9232(9) 0.053(4) Uiso 0.25 1 d PD G 4
C54E C -0.474(6) 0.3732(19) 0.893(3) 0.123(15) Uiso 0.20 1 d PD H 5
H54M H -0.5398 0.3742 0.8498 0.185 Uiso 0.20 1 calc PR H 5
H54N H -0.3905 0.4101 0.8804 0.185 Uiso 0.20 1 calc PR H 5
H54O H -0.5422 0.3984 0.9392 0.185 Uiso 0.20 1 calc PR H 5
C55E C -0.397(5) 0.2788(18) 0.907(2) 0.103(12) Uiso 0.20 1 d PD H 5
N56E N -0.317(2) 0.2146(13) 0.9322(11) 0.046(4) Uiso 0.20 1 d PD H 5

loop_
_atom_site_aniso_label
_atom_site_aniso_U_11
_atom_site_aniso_U_22
_atom_site_aniso_U_33
_atom_site_aniso_U_23
_atom_site_aniso_U_13
_atom_site_aniso_U_12
Cu1 0.0354(3) 0.0306(2) 0.0339(2) 0.00392(17) -0.00486(18) -0.00351(18)
Ag2 0.03975(19) 0.03345(17) 0.03509(18) 0.00553(11) -0.00548(12) -0.00470(12)
C3A 0.037(3) 0.030(2) 0.043(3) 0.002(2) -0.012(2) -0.006(2)
C4A 0.038(4) 0.028(4) 0.056(6) 0.006(2) -0.016(4) -0.003(3)
C5A 0.046(3) 0.030(3) 0.068(4) 0.004(3) -0.011(3) -0.005(2)
C6A 0.041(3) 0.040(3) 0.072(5) 0.001(3) -0.005(3) 0.002(3)
C7A 0.040(5) 0.030(4) 0.052(6) 0.000(2) 0.003(3) 0.001(3)
C8A 0.034(3) 0.035(3) 0.048(3) 0.003(2) -0.011(2) -0.006(2)
N9 0.051(2) 0.0309(16) 0.0436(19) 0.0049(14) 0.0004(15) -0.0039(14)
C10 0.045(2) 0.0315(18) 0.043(2) 0.0085(16) -0.0038(17) -0.0043(16)
C11 0.0326(18) 0.0334(18) 0.0387(19) 0.0072(15) -0.0060(15) -0.0098(14)
C12 0.0315(17) 0.0337(18) 0.0342(18) 0.0050(14) -0.0078(14) -0.0088(14)
C13 0.0333(18) 0.0316(17) 0.0347(18) 0.0050(14) -0.0118(14) -0.0067(14)
C14 0.0347(18) 0.0366(19) 0.0361(19) 0.0022(15) -0.0097(15) -0.0105(15)
C15 0.0366(19) 0.0388(19) 0.0343(19) 0.0062(15) -0.0122(15) -0.0118(15)
C16 0.0361(19) 0.0362(19) 0.039(2) 0.0091(15) -0.0132(15) -0.0074(15)
O17 0.0425(15) 0.0359(13) 0.0327(13) 0.0067(10) -0.0045(11) -0.0023(11)
C18 0.052(2) 0.043(2) 0.0320(19) 0.0079(16) -0.0139(17) -0.0116(18)
C19 0.056(3) 0.063(3) 0.035(2) 0.0057(19) -0.0115(19) -0.005(2)
C20 0.084(4) 0.079(4) 0.041(2) 0.009(2) -0.010(2) -0.041(3)
C21 0.060(3) 0.053(3) 0.041(2) 0.0013(19) -0.022(2) -0.002(2)
S22 0.0359(5) 0.0302(4) 0.0335(4) 0.0031(3) -0.0103(3) -0.0060(3)
C23 0.0350(18) 0.0276(16) 0.0330(18) 0.0044(13) -0.0097(14) -0.0041(14)
C24 0.038(2) 0.042(2) 0.0330(19) 0.0005(15) -0.0057(15) -0.0055(16)
C25 0.049(2) 0.044(2) 0.037(2) -0.0027(16) -0.0143(17) -0.0113(18)
C26 0.036(2) 0.0357(19) 0.056(2) 0.0052(17) -0.0161(17) -0.0064(16)
C27 0.0360(19) 0.037(2) 0.046(2) 0.0043(16) -0.0025(16) -0.0001(15)
C28 0.0390(19) 0.0309(17) 0.0304(18) 0.0029(14) -0.0055(14) -0.0018(14)
N29 0.052(2) 0.0392(18) 0.044(2) 0.0050(15) 0.0004(16) 0.0044(15)
C30 0.054(3) 0.045(2) 0.044(2) 0.0022(18) 0.0019(19) 0.0053(19)
C31 0.043(2) 0.040(2) 0.0350(19) 0.0017(16) -0.0047(16) -0.0053(16)
C32 0.040(2) 0.0352(19) 0.0353(19) 0.0048(15) -0.0054(15) -0.0090(15)
C33 0.0355(18) 0.0349(18) 0.0348(19) 0.0035(14) -0.0075(15) -0.0083(15)
C34 0.049(2) 0.041(2) 0.0347(19) 0.0073(16) -0.0105(17) -0.0104(17)
C35 0.049(2) 0.054(2) 0.034(2) 0.0057(18) -0.0038(17) -0.0084(19)
C36 0.052(2) 0.048(2) 0.036(2) 0.0007(17) -0.0015(18) -0.0035(19)
O37 0.0601(18) 0.0333(14) 0.0342(14) 0.0062(11) 0.0039(12) -0.0001(12)
S42 0.0412(5) 0.0313(4) 0.0341(5) 0.0034(3) -0.0093(4) -0.0096(4)
C43 0.0400(19) 0.0365(18) 0.0286(17) 0.0048(14) -0.0065(14) -0.0114(15)
C44 0.046(2) 0.039(2) 0.040(2) 0.0049(16) -0.0050(17) -0.0081(17)
C45 0.044(2) 0.053(2) 0.045(2) 0.0130(19) -0.0077(18) -0.0015(19)
C46 0.043(2) 0.069(3) 0.041(2) 0.001(2) -0.0132(18) -0.009(2)
C47 0.054(3) 0.055(3) 0.051(3) -0.003(2) -0.014(2) -0.020(2)
C48 0.050(2) 0.040(2) 0.048(2) 0.0016(17) -0.0125(19) -0.0122(18)
B49A 0.076(6) 0.050(4) 0.039(4) 0.012(3) 0.000(4) -0.027(4)

loop_
_atom_type_symbol
_atom_type_description
_atom_type_scat_dispersion_real
_atom_type_scat_dispersion_imag
_atom_type_scat_source
C C 0.0033 0.0016 'International Tables Vol C Tables 4.2.6.8 and 6.1.1.4'
H H 0.0000 0.0000 'International Tables Vol C Tables 4.2.6.8 and 6.1.1.4'
N N 0.0061 0.0033 'International Tables Vol C Tables 4.2.6.8 and 6.1.1.4'
O O 0.0106 0.0060 'International Tables Vol C Tables 4.2.6.8 and 6.1.1.4'
S S 0.1246 0.1234 'International Tables Vol C Tables 4.2.6.8 and 6.1.1.4'
Cu Cu 0.3201 1.2651 'International Tables Vol C Tables 4.2.6.8 and 6.1.1.4'
Ag Ag -0.8971 1.1015 'International Tables Vol C Tables 4.2.6.8 and 6.1.1.4'
B B 0.0013 0.0007 'International Tables Vol C Tables 4.2.6.8 and 6.1.1.4'
F F 0.0171 0.0103 'International Tables Vol C Tables 4.2.6.8 and 6.1.1.4'

loop_
_geom_angle_atom_site_label_1
_geom_angle_atom_site_label_2
_geom_angle_atom_site_label_3
_geom_angle
_geom_angle_site_symmetry_1
_geom_angle_site_symmetry_3
_geom_angle_publ_flag
O17 Cu1 O37 85.37(12) . . ?
O17 Cu1 N9 93.92(13) . . ?
O37 Cu1 N9 168.79(15) . . ?
O17 Cu1 N29 176.55(15) . . ?
O37 Cu1 N29 93.99(14) . . ?
N9 Cu1 N29 86.05(14) . . ?
O17 Cu1 F50C 86.3(4) . . ?
O37 Cu1 F50C 78.8(4) . . ?
N9 Cu1 F50C 112.3(4) . . ?
N29 Cu1 F50C 96.9(4) . . ?
O17 Cu1 F50B 88.0(2) . . ?
O37 Cu1 F50B 108.9(2) . . ?
N9 Cu1 F50B 82.2(2) . . ?
N29 Cu1 F50B 95.4(3) . . ?
F50C Cu1 F50B 30.1(4) . . ?
O17 Cu1 F50A 101.3(3) . . ?
O37 Cu1 F50A 92.4(3) . . ?
N9 Cu1 F50A 98.7(3) . . ?
N29 Cu1 F50A 82.1(3) . . ?
F50C Cu1 F50A 19.5(4) . . ?
F50B Cu1 F50A 22.0(3) . . ?
O37 Ag2 S22 132.30(7) . . ?
O37 Ag2 O17 62.04(9) . . ?
S22 Ag2 O17 70.28(6) . . ?
O37 Ag2 S42 73.14(7) . . ?
S22 Ag2 S42 151.53(3) . . ?
O17 Ag2 S42 132.31(6) . . ?
N9 C3A C8A 104.9(4) . . ?
N9 C3A C4A 115.4(5) . . ?
C8A C3A C4A 111.0(6) . . ?
C5A C4A C3A 109.2(6) . . ?
C4A C5A C6A 112.2(6) . . ?
C5A C6A C7A 111.9(6) . . ?
C6A C7A C8A 110.2(6) . . ?
N29 C8A C3A 104.4(4) . . ?
N29 C8A C7A 113.7(5) . . ?
C3A C8A C7A 110.2(6) . . ?
N9 C3B C4B 115.8(11) . . ?
N9 C3B C8B 102.3(8) . . ?
C4B C3B C8B 111.9(11) . . ?
C3B C4B C5B 112.7(13) . . ?
C6B C5B C4B 110.9(12) . . ?
C5B C6B C7B 110.3(13) . . ?
C6B C7B C8B 111.1(15) . . ?
C3B C8B N29 103.1(8) . . ?
C3B C8B C7B 109.6(13) . . ?
N29 C8B C7B 115.2(12) . . ?
C10 N9 C3A 126.4(4) . . ?
C10 N9 C3B 117.9(5) . . ?
C10 N9 Cu1 125.4(3) . . ?
C3A N9 Cu1 108.0(3) . . ?
C3B N9 Cu1 110.9(5) . . ?
N9 C10 C11 125.0(4) . . ?
C16 C11 C12 119.5(3) . . ?
C16 C11 C10 118.6(3) . . ?
C12 C11 C10 122.0(3) . . ?
O17 C12 C13 118.9(3) . . ?
O17 C12 C11 124.0(3) . . ?
C13 C12 C11 117.1(3) . . ?
C14 C13 C12 121.7(3) . . ?
C14 C13 S22 120.3(3) . . ?
C12 C13 S22 118.0(3) . . ?
C13 C14 C15 121.6(4) . . ?
C16 C15 C14 116.6(3) . . ?
C16 C15 C18 121.0(3) . . ?
C14 C15 C18 122.4(4) . . ?
C15 C16 C11 123.5(3) . . ?
C12 O17 Cu1 126.1(2) . . ?
C12 O17 Ag2 119.1(2) . . ?
Cu1 O17 Ag2 103.79(11) . . ?
C20 C18 C15 109.7(3) . . ?
C20 C18 C19 108.0(4) . . ?
C15 C18 C19 112.5(3) . . ?
C20 C18 C21 109.2(4) . . ?
C15 C18 C21 109.7(4) . . ?
C19 C18 C21 107.6(3) . . ?
C13 S22 C23 101.19(16) . . ?
C13 S22 Ag2 104.34(13) . . ?
C23 S22 Ag2 98.03(12) . . ?
C28 C23 C24 120.9(3) . . ?
C28 C23 S22 117.2(3) . . ?
C24 C23 S22 122.0(3) . . ?
C25 C24 C23 119.6(4) . . ?
C24 C25 C26 119.7(4) . . ?
C27 C26 C25 120.5(4) . . ?
C26 C27 C28 120.4(4) . . ?
C23 C28 C27 119.0(3) . . ?
C30 N29 C8A 123.2(4) . . ?
C30 N29 C8B 124.4(5) . . ?
C30 N29 Cu1 125.0(3) . . ?
C8A N29 Cu1 110.8(3) . . ?
C8B N29 Cu1 106.7(5) . . ?
N29 C30 C31 125.4(4) . . ?
C36 C31 C32 119.4(4) . . ?
C36 C31 C30 117.9(4) . . ?
C32 C31 C30 122.7(4) . . ?
O37 C32 C33 119.7(3) . . ?
O37 C32 C31 123.2(3) . . ?
C33 C32 C31 117.0(3) . . ?
C34 C33 C32 121.8(4) . . ?
C34 C33 S42 118.9(3) . . ?
C32 C33 S42 119.2(3) . . ?
C33 C34 C35 121.9(4) . . ?
C36 C35 C34 116.4(4) . . ?
C36 C35 C38A 124.9(6) . . ?
C34 C35 C38A 118.0(6) . . ?
C36 C35 C38B 124.4(6) . . ?
C34 C35 C38B 118.4(6) . . ?
C38A C35 C38B 17.0(6) . . ?
C36 C35 C38C 115.5(8) . . ?
C34 C35 C38C 128.0(8) . . ?
C38A C35 C38C 14.1(8) . . ?
C38B C35 C38C 11.5(9) . . ?
C35 C36 C31 123.5(4) . . ?
C32 O37 Cu1 126.5(3) . . ?
C32 O37 Ag2 124.1(2) . . ?
Cu1 O37 Ag2 108.47(12) . . ?
C39A C38A C35 114.7(9) . . ?
C39A C38A C40A 108.3(10) . . ?
C35 C38A C40A 105.1(8) . . ?
C39A C38A C41A 105.7(9) . . ?
C35 C38A C41A 111.8(9) . . ?
C40A C38A C41A 111.2(10) . . ?
C39B C38B C41B 108.8(10) . . ?
C39B C38B C35 113.0(9) . . ?
C41B C38B C35 114.1(9) . . ?
C39B C38B C40B 109.6(10) . . ?
C41B C38B C40B 107.4(10) . . ?
C35 C38B C40B 103.7(9) . . ?
C41C C38C C40C 109.4(14) . . ?
C41C C38C C39C 110.3(14) . . ?
C40C C38C C39C 108.8(14) . . ?
C41C C38C C35 113.6(14) . . ?
C40C C38C C35 107.0(12) . . ?
C39C C38C C35 107.7(13) . . ?
C33 S42 C43 103.74(18) . . ?
C33 S42 Ag2 103.70(13) . . ?
C43 S42 Ag2 102.99(12) . . ?
C44 C43 C48 120.6(4) . . ?
C44 C43 S42 117.4(3) . . ?
C48 C43 S42 121.9(3) . . ?
C45 C44 C43 119.8(4) . . ?
C44 C45 C46 120.1(4) . . ?
C45 C46 C47 120.2(4) . . ?
C46 C47 C48 120.0(4) . . ?
C47 C48 C43 119.2(4) . . ?
F53A B49A F50A 115.6(9) . . ?
F53A B49A F52A 106.0(8) . . ?
F50A B49A F52A 116.0(9) . . ?
F53A B49A F51A 107.9(7) . . ?
F50A B49A F51A 108.9(9) . . ?
F52A B49A F51A 101.2(7) . . ?
F52B B49A F51B 122.1(10) . . ?
F52B B49A F53B 109.9(11) . . ?
F51B B49A F53B 108.5(11) . . ?
F52B B49A F50B 110.1(9) . . ?
F51B B49A F50B 104.3(9) . . ?
F53B B49A F50B 99.5(10) . . ?
F50C B49C F52C 109.8(13) . . ?
F50C B49C F53C 103.9(12) . . ?
F52C B49C F53C 114.9(14) . . ?
F50C B49C F51C 120.8(15) . . ?
F52C B49C F51C 106.3(13) . . ?
F53C B49C F51C 101.3(12) . . ?
B49A F50A Cu1 143.2(9) . . ?
B49A F50B Cu1 135.2(7) . . ?
B49C F50C Cu1 143.1(12) . . ?
N56A C55A C54A 154.3(13) . . ?
N56B C55B C54B 162(3) . . ?
N56C C55C C54C 157(3) . . ?
N56D C55D C54D 166(3) . . ?
N56E C55E C54E 162(4) . . ?

loop_
_geom_bond_atom_site_label_1
_geom_bond_atom_site_label_2
_geom_bond_distance
_geom_bond_site_symmetry_2
_geom_bond_publ_flag
Cu1 O17 1.879(3) . ?
Cu1 O37 1.889(3) . ?
Cu1 N9 1.919(3) . ?
Cu1 N29 1.919(4) . ?
Cu1 F50C 2.500(14) . ?
Cu1 F50B 2.549(9) . ?
Cu1 F50A 2.565(11) . ?
Cu1 Ag2 3.5020(5) . ?
Ag2 O37 2.411(3) . ?
Ag2 S22 2.5392(10) . ?
Ag2 O17 2.541(3) . ?
Ag2 S42 2.5508(10) . ?
C3A N9 1.481(5) . ?
C3A C8A 1.532(7) . ?
C3A C4A 1.536(8) . ?
C4A C5A 1.517(9) . ?
C5A C6A 1.526(8) . ?
C6A C7A 1.531(9) . ?
C7A C8A 1.543(9) . ?
C8A N29 1.483(5) . ?
C3B N9 1.508(8) . ?
C3B C4B 1.521(17) . ?
C3B C8B 1.530(14) . ?
C4B C5B 1.529(17) . ?
C5B C6B 1.526(15) . ?
C6B C7B 1.537(18) . ?
C7B C8B 1.541(18) . ?
C8B N29 1.531(8) . ?
N9 C10 1.288(5) . ?
C10 C11 1.457(5) . ?
C11 C16 1.402(5) . ?
C11 C12 1.424(5) . ?
C12 O17 1.310(4) . ?
C12 C13 1.419(5) . ?
C13 C14 1.383(5) . ?
C13 S22 1.788(4) . ?
C14 C15 1.411(5) . ?
C15 C16 1.387(6) . ?
C15 C18 1.534(5) . ?
C18 C20 1.530(6) . ?
C18 C19 1.534(6) . ?
C18 C21 1.545(6) . ?
S22 C23 1.801(4) . ?
C23 C28 1.389(5) . ?
C23 C24 1.391(5) . ?
C24 C25 1.388(6) . ?
C25 C26 1.391(6) . ?
C26 C27 1.378(6) . ?
C27 C28 1.394(6) . ?
N29 C30 1.286(6) . ?
C30 C31 1.438(6) . ?
C31 C36 1.402(6) . ?
C31 C32 1.426(6) . ?
C32 O37 1.300(5) . ?
C32 C33 1.410(5) . ?
C33 C34 1.385(5) . ?
C33 S42 1.784(4) . ?
C34 C35 1.404(6) . ?
C35 C36 1.391(6) . ?
C35 C38A 1.527(11) . ?
C35 C38B 1.561(12) . ?
C35 C38C 1.561(15) . ?
C38A C39A 1.518(14) . ?
C38A C40A 1.546(13) . ?
C38A C41A 1.548(13) . ?
C38B C39B 1.505(14) . ?
C38B C41B 1.522(14) . ?
C38B C40B 1.576(14) . ?
C38C C41C 1.512(17) . ?
C38C C40C 1.543(17) . ?
C38C C39C 1.546(17) . ?
S42 C43 1.792(4) . ?
C43 C44 1.383(6) . ?
C43 C48 1.392(6) . ?
C44 C45 1.381(6) . ?
C45 C46 1.384(7) . ?
C46 C47 1.386(7) . ?
C47 C48 1.389(6) . ?
B49A F53A 1.307(10) . ?
B49A F50A 1.326(11) . ?
B49A F52A 1.411(10) . ?
B49A F51A 1.411(10) . ?
B49A F52B 1.301(11) . ?
B49A F51B 1.364(12) . ?
B49A F53B 1.414(14) . ?
B49A F50B 1.441(11) . ?
B49C F50C 1.346(15) . ?
B49C F52C 1.363(15) . ?
B49C F53C 1.389(15) . ?
B49C F51C 1.393(15) . ?
C54A C55A 1.504(8) . ?
C55A N56A 1.210(8) . ?
C54B C55B 1.472(9) . ?
C55B N56B 1.179(9) . ?
C54C C55C 1.472(10) . ?
C55C N56C 1.174(10) . ?
C54D C55D 1.463(9) . ?
C55D N56D 1.160(9) . ?
C54E C55E 1.462(9) . ?
C55E N56E 1.176(9) . ?
